data_2102270
loop_
_publ_author_name
'Angel, R. J.'
'Bismayer, U.'
'Marshall, W. G.'

_publ_section_title
;
 Local and long-range order in ferroelastic lead phosphate at high
 pressure
;
_journal_issue 1
_journal_name_full 'Acta Crystallographica Section B'
_journal_page_first 1
_journal_page_last 9
_journal_paper_doi 10.1107/S0108768103026582
_journal_volume 60
_journal_year 2004
_chemical_formula_analytical 'Pb3 P2 O8'
_chemical_formula_structural 'Pb3 (PO4)2'
_chemical_formula_sum 'O8 P2 Pb3'
_chemical_formula_weight 811.74
_chemical_name_common 'Lead phosphate'
_chemical_name_systematic ' ?'
_space_group_IT_number 166
_symmetry_cell_setting trigonal
_symmetry_space_group_name_Hall '-R 3 2"'
_symmetry_space_group_name_H-M 'R -3 m :H'
_cell_angle_alpha 90.0
_cell_angle_beta 90.0
_cell_angle_gamma 120.0
_cell_formula_units_Z 3
_cell_length_a 5.42360(19)
_cell_length_b 5.4236
_cell_length_c 19.9856(11)
_cell_measurement_pressure 3460000.
_cell_measurement_temperature 298
_cell_volume 509.12(3)
_cod_data_source_file ws5002.cif
_cod_data_source_block S3P4X0_phase_1
_cod_depositor_comments
;
The following automatic conversions were performed:
'_geom_bond_publ_flag' value 'N' changed to 'n' according to
'/home/saulius/struct/CIF-dictionaries/cif_core.dic' dictionary named
'cif_core.dic' version 2.4.1 from 2010-06-29 (280
times).

'_geom_angle_publ_flag' value 'N' changed to 'n' according to
'/home/saulius/struct/CIF-dictionaries/cif_core.dic' dictionary named
'cif_core.dic' version 2.4.1 from 2010-06-29 (22 times).

Automatic conversion script
Id: cif_fix_enum 1527 2010-12-29 10:47:43Z saulius 

The following automatic conversions were performed:

'_geom_bond_publ_flag' value 'N' changed to 'n' according to
/home/saulius/struct/CIF-dictionaries/cif_core.dic dictionary named
'cif_core.dic' version 2.4.1 from 2010-06-29 (280
times).

'_geom_angle_publ_flag' value 'N' changed to 'n' according
to /home/saulius/struct/CIF-dictionaries/cif_core.dic dictionary
named 'cif_core.dic' version 2.4.1 from 2010-06-29 (22 times).

Automatic conversion script
Id: cif_fix_values 1715 2011-07-08 13:25:40Z adriana 
;
_cod_original_cell_volume 509.12(4)
_cod_original_sg_symbol_Hall -R32''-P3*2
_cod_original_sg_symbol_H-M 'R -3 m'
_cod_original_formula_sum 'O8.00 P2 Pb3.00'
_cod_database_code 2102270

loop_
_symmetry_equiv_pos_site_id
_symmetry_equiv_pos_as_xyz
1 +x,+y,+z
2 -y,x-y,+z
3 y-x,-x,+z
4 y-x,+y,+z
5 -y,-x,+z
6 +x,x-y,+z
-1 -x,-y,-z
-2 +y,y-x,-z
-3 x-y,+x,-z
-4 x-y,-y,-z
-5 +y,+x,-z
-6 -x,y-x,-z
101 +x+1/3,+y+2/3,+z+2/3
102 -y+1/3,x-y+2/3,+z+2/3
103 y-x+1/3,-x+2/3,+z+2/3
104 y-x+1/3,+y+2/3,+z+2/3
105 -y+1/3,-x+2/3,+z+2/3
106 +x+1/3,x-y+2/3,+z+2/3
-101 -x+2/3,-y+1/3,-z+1/3
-102 +y+2/3,y-x+1/3,-z+1/3
-103 x-y+2/3,+x+1/3,-z+1/3
-104 x-y+2/3,-y+1/3,-z+1/3
-105 +y+2/3,+x+1/3,-z+1/3
-106 -x+2/3,y-x+1/3,-z+1/3
201 +x+2/3,+y+1/3,+z+1/3
202 -y+2/3,x-y+1/3,+z+1/3
203 y-x+2/3,-x+1/3,+z+1/3
204 y-x+2/3,+y+1/3,+z+1/3
205 -y+2/3,-x+1/3,+z+1/3
206 +x+2/3,x-y+1/3,+z+1/3
-201 -x+1/3,-y+2/3,-z+2/3
-202 +y+1/3,y-x+2/3,-z+2/3
-203 x-y+1/3,+x+2/3,-z+2/3
-204 x-y+1/3,-y+2/3,-z+2/3
-205 +y+1/3,+x+2/3,-z+2/3
-206 -x+1/3,y-x+2/3,-z+2/3

loop_
_atom_site_label
_atom_site_fract_x
_atom_site_fract_y
_atom_site_fract_z
_atom_site_U_iso_or_equiv
_atom_site_thermal_displace_type
_atom_site_occupancy
_atom_site_type_symbol
Pb1 0.0 0.0 0.0 0.0250(16) Uiso 1.0 PB
Pb2 0.0 0.019(4) 0.20951(16) 0.0250(16) Uiso 0.16667 PB
P 0.0 0.0 0.4033(3) 0.0111(13) Uiso 1.0 P
O1 0.0 0.0 0.3286(2) 0.0177(10) Uiso 1.0 O
O2 -0.143(3) 0.167(3) 0.42961(15) 0.0177(10) Uiso 0.5 O

loop_
_atom_type_symbol
Pb
P
O

loop_
_geom_angle_atom_site_label_1
_geom_angle_atom_site_label_2
_geom_angle_atom_site_label_3
_geom_angle_site_symmetry_1
_geom_angle_site_symmetry_3
_geom_angle
_geom_angle_publ_flag
O1 P O2 1_555 1_555 109.9(3) n
O1 P O2 1_555 2_555 109.9(3) n
O1 P O2 1_555 3_555 109.9(3) n
O1 P O2 1_555 4_555 109.9(3) n
O1 P O2 1_555 5_555 109.9(3) n
O1 P O2 1_555 6_555 109.9(3) n
O2 P O2 1_555 2_555 109.0(3) n
O2 P O2 1_555 3_555 109.0(3) n
O2 P O2 1_555 4_555 104.8(10) n
O2 P O2 1_555 5_555 4.8(12) n
O2 P O2 1_555 6_555 113.1(10) n
O2 P O2 2_555 3_555 109.0(3) n
O2 P O2 2_555 4_555 113.1(10) n
O2 P O2 2_555 5_555 104.8(10) n
O2 P O2 2_555 6_555 4.8(12) n
O2 P O2 3_555 4_555 4.8(12) n
O2 P O2 3_555 5_555 113.1(10) n
O2 P O2 3_555 6_555 104.8(10) n
O2 P O2 4_555 5_555 109.0(3) n
O2 P O2 4_555 6_555 109.0(3) n
O2 P O2 5_555 6_555 109.0(3) n
P O2 O2 1_555 5_555 87.6(6) n

loop_
_geom_bond_atom_site_label_1
_geom_bond_atom_site_label_2
_geom_bond_site_symmetry_2
_geom_bond_distance
_geom_bond_publ_flag
Pb1 Pb2 1_555 4.188(3) n
Pb1 Pb2 2_555 4.188(3) n
Pb1 Pb2 3_555 4.188(3) n
Pb1 Pb2 4_555 4.188(3) n
Pb1 Pb2 5_555 4.188(3) n
Pb1 Pb2 6_555 4.188(3) n
Pb1 Pb2 -1_555 4.188(3) n
Pb1 Pb2 -2_555 4.188(3) n
Pb1 Pb2 -3_555 4.188(3) n
Pb1 Pb2 -4_555 4.188(3) n
Pb1 Pb2 -5_555 4.188(3) n
Pb1 Pb2 -6_555 4.188(3) n
Pb1 Pb2 101_444 3.993(2) n
Pb1 Pb2 101_544 3.922(16) n
Pb1 Pb2 101_554 4.062(16) n
Pb1 Pb2 102_444 4.062(16) n
Pb1 Pb2 102_544 3.993(2) n
Pb1 Pb2 102_554 3.922(16) n
Pb1 Pb2 103_444 3.922(16) n
Pb1 Pb2 103_544 4.062(16) n
Pb1 Pb2 103_554 3.993(2) n
Pb1 Pb2 104_444 3.922(16) n
Pb1 Pb2 104_544 3.993(2) n
Pb1 Pb2 104_554 4.062(16) n
Pb1 Pb2 105_444 4.062(16) n
Pb1 Pb2 105_544 3.922(16) n
Pb1 Pb2 105_554 3.993(2) n
Pb1 Pb2 106_444 3.993(2) n
Pb1 Pb2 106_544 4.062(16) n
Pb1 Pb2 106_554 3.922(16) n
Pb1 Pb2 -201_445 4.062(16) n
Pb1 Pb2 -201_455 3.922(16) n
Pb1 Pb2 -201_555 3.993(2) n
Pb1 Pb2 -202_445 3.922(16) n
Pb1 Pb2 -202_455 3.993(2) n
Pb1 Pb2 -202_555 4.062(16) n
Pb1 Pb2 -203_445 3.993(2) n
Pb1 Pb2 -203_455 4.062(16) n
Pb1 Pb2 -203_555 3.922(16) n
Pb1 Pb2 -204_445 4.062(16) n
Pb1 Pb2 -204_455 3.993(2) n
Pb1 Pb2 -204_555 3.922(16) n
Pb1 Pb2 -205_445 3.993(2) n
Pb1 Pb2 -205_455 3.922(16) n
Pb1 Pb2 -205_555 4.062(16) n
Pb1 Pb2 -206_445 3.922(16) n
Pb1 Pb2 -206_455 4.062(16) n
Pb1 Pb2 -206_555 3.993(2) n
Pb1 P 101_444 3.429(3) n
Pb1 P 101_544 3.429(3) n
Pb1 P 101_554 3.429(3) n
Pb1 P -201_445 3.429(3) n
Pb1 P -201_455 3.429(3) n
Pb1 P -201_555 3.429(3) n
Pb1 O1 101_444 3.13272(18) n
Pb1 O1 101_544 3.13272(18) n
Pb1 O1 101_554 3.13272(18) n
Pb1 O1 -201_445 3.13272(18) n
Pb1 O1 -201_455 3.13272(18) n
Pb1 O1 -201_555 3.13272(18) n
Pb1 O2 101_544 2.555(3) n
Pb1 O2 102_554 2.555(3) n
Pb1 O2 103_444 2.555(3) n
Pb1 O2 104_444 2.555(3) n
Pb1 O2 105_544 2.555(3) n
Pb1 O2 106_554 2.555(3) n
Pb1 O2 -201_455 2.555(3) n
Pb1 O2 -202_445 2.555(3) n
Pb1 O2 -203_555 2.555(3) n
Pb1 O2 -204_555 2.555(3) n
Pb1 O2 -205_455 2.555(3) n
Pb1 O2 -206_445 2.555(3) n
Pb2 Pb1 1_555 4.188(3) n
Pb2 Pb1 201_445 4.062(16) n
Pb2 Pb1 201_455 3.922(16) n
Pb2 Pb1 201_555 3.993(2) n
Pb2 Pb2 2_555 0.18(4) n
Pb2 Pb2 3_555 0.18(4) n
Pb2 Pb2 4_555 0.10(2) n
Pb2 Pb2 5_555 0.10(2) n
Pb2 Pb2 6_555 0.21(5) n
Pb2 Pb2 -201_445 3.73(4) n
Pb2 Pb2 -201_455 3.42(3) n
Pb2 Pb2 -201_555 3.575(4) n
Pb2 Pb2 -202_445 3.571(3) n
Pb2 Pb2 -202_455 3.491(17) n
Pb2 Pb2 -202_555 3.648(19) n
Pb2 Pb2 -203_445 3.648(19) n
Pb2 Pb2 -203_455 3.571(3) n
Pb2 Pb2 -203_555 3.491(17) n
Pb2 Pb2 -204_445 3.73(4) n
Pb2 Pb2 -204_455 3.494(16) n
Pb2 Pb2 -204_555 3.494(16) n
Pb2 Pb2 -205_445 3.65(2) n
Pb2 Pb2 -205_455 3.41(4) n
Pb2 Pb2 -205_555 3.65(2) n
Pb2 Pb2 -206_445 3.569(3) n
Pb2 Pb2 -206_455 3.569(3) n
Pb2 Pb2 -206_555 3.569(3) n
Pb2 P 1_555 3.874(8) n
Pb2 P 101_444 4.195(5) n
Pb2 P 101_554 4.128(16) n
Pb2 P -101_445 3.313(2) n
Pb2 P -101_545 3.396(19) n
Pb2 P -101_555 3.228(19) n
Pb2 O1 1_555 2.383(6) n
Pb2 O1 -101_445 4.051(4) n
Pb2 O1 -101_545 4.120(17) n
Pb2 O1 -101_555 3.982(15) n
Pb2 O2 101_544 2.872(12) n
Pb2 O2 102_554 2.766(13) n
Pb2 O2 103_444 2.823(4) n
Pb2 O2 104_444 2.818(4) n
Pb2 O2 105_544 2.875(12) n
Pb2 O2 106_554 2.768(13) n
Pb2 O2 -101_445 2.882(18) n
Pb2 O2 -101_555 2.653(19) n
Pb2 O2 -102_445 2.661(18) n
Pb2 O2 -102_545 2.889(19) n
Pb2 O2 -103_545 2.81(3) n
Pb2 O2 -103_555 2.73(3) n
Pb2 O2 -104_545 2.94(3) n
Pb2 O2 -104_555 2.61(3) n
Pb2 O2 -105_445 2.75(2) n
Pb2 O2 -105_555 2.78(2) n
Pb2 O2 -106_445 2.788(19) n
Pb2 O2 -106_545 2.76(2) n
P Pb1 201_445 3.429(3) n
P Pb1 201_455 3.429(3) n
P Pb1 201_555 3.429(3) n
P Pb2 1_555 3.874(8) n
P Pb2 2_555 3.874(8) n
P Pb2 3_555 3.874(8) n
P Pb2 4_555 3.874(8) n
P Pb2 5_555 3.874(8) n
P Pb2 6_555 3.874(8) n
P Pb2 -101_445 3.313(2) n
P Pb2 -101_545 3.396(19) n
P Pb2 -101_555 3.228(19) n
P Pb2 -102_445 3.228(19) n
P Pb2 -102_545 3.313(2) n
P Pb2 -102_555 3.396(19) n
P Pb2 -103_445 3.396(19) n
P Pb2 -103_545 3.228(19) n
P Pb2 -103_555 3.313(2) n
P Pb2 -104_445 3.396(19) n
P Pb2 -104_545 3.313(2) n
P Pb2 -104_555 3.228(19) n
P Pb2 -105_445 3.228(19) n
P Pb2 -105_545 3.396(19) n
P Pb2 -105_555 3.313(2) n
P Pb2 -106_445 3.313(2) n
P Pb2 -106_545 3.228(19) n
P Pb2 -106_555 3.396(19) n
P Pb2 201_445 4.128(16) n
P Pb2 201_555 4.195(5) n
P Pb2 202_455 4.195(5) n
P Pb2 202_555 4.128(16) n
P Pb2 203_445 4.195(5) n
P Pb2 203_455 4.128(16) n
P Pb2 204_445 4.128(16) n
P Pb2 204_455 4.195(5) n
P Pb2 205_445 4.195(5) n
P Pb2 205_555 4.128(16) n
P Pb2 206_455 4.128(16) n
P Pb2 206_555 4.195(5) n
P P -1_556 3.867(13) n
P P -101_445 4.197(9) n
P P -101_545 4.197(9) n
P P -101_555 4.197(9) n
P O1 1_555 1.491(9) n
P O1 -101_445 3.392(3) n
P O1 -101_545 3.392(3) n
P O1 -101_555 3.392(3) n
P O2 1_555 1.546(4) n
P O2 2_555 1.546(4) n
P O2 3_555 1.546(4) n
P O2 4_555 1.546(4) n
P O2 5_555 1.546(4) n
P O2 6_555 1.546(4) n
P O2 -1_556 3.643(7) n
P O2 -2_556 3.643(7) n
P O2 -3_556 3.643(7) n
P O2 -4_556 3.643(7) n
P O2 -5_556 3.643(7) n
P O2 -6_556 3.643(7) n
O1 Pb1 201_445 3.13272(18) n
O1 Pb1 201_455 3.13272(18) n
O1 Pb1 201_555 3.13272(18) n
O1 Pb2 1_555 2.383(6) n
O1 Pb2 2_555 2.383(6) n
O1 Pb2 3_555 2.383(6) n
O1 Pb2 4_555 2.383(6) n
O1 Pb2 5_555 2.383(6) n
O1 Pb2 6_555 2.383(6) n
O1 Pb2 -101_445 4.051(4) n
O1 Pb2 -101_545 4.120(17) n
O1 Pb2 -101_555 3.982(15) n
O1 Pb2 -102_445 3.982(15) n
O1 Pb2 -102_545 4.051(4) n
O1 Pb2 -102_555 4.120(17) n
O1 Pb2 -103_445 4.120(17) n
O1 Pb2 -103_545 3.982(15) n
O1 Pb2 -103_555 4.051(4) n
O1 Pb2 -104_445 4.120(17) n
O1 Pb2 -104_545 4.051(4) n
O1 Pb2 -104_555 3.982(15) n
O1 Pb2 -105_445 3.982(15) n
O1 Pb2 -105_545 4.120(17) n
O1 Pb2 -105_555 4.051(4) n
O1 Pb2 -106_445 4.051(4) n
O1 Pb2 -106_545 3.982(15) n
O1 Pb2 -106_555 4.120(17) n
O1 P 1_555 1.491(9) n
O1 P -101_445 3.392(3) n
O1 P -101_545 3.392(3) n
O1 P -101_555 3.392(3) n
O1 O1 -101_445 3.1369(6) n
O1 O1 -101_545 3.1369(6) n
O1 O1 -101_555 3.1369(6) n
O1 O2 1_555 2.487(5) n
O1 O2 2_555 2.487(5) n
O1 O2 3_555 2.487(5) n
O1 O2 4_555 2.487(5) n
O1 O2 5_555 2.487(5) n
O1 O2 6_555 2.487(5) n
O1 O2 -101_445 3.328(13) n
O1 O2 -101_555 3.220(14) n
O1 O2 -102_445 3.220(14) n
O1 O2 -102_545 3.328(13) n
O1 O2 -103_545 3.220(14) n
O1 O2 -103_555 3.328(13) n
O1 O2 -104_545 3.328(13) n
O1 O2 -104_555 3.220(14) n
O1 O2 -105_445 3.220(14) n
O1 O2 -105_555 3.328(13) n
O1 O2 -106_445 3.328(13) n
O1 O2 -106_545 3.220(14) n
O2 Pb1 201_455 2.555(3) n
O2 Pb2 -101_445 2.882(18) n
O2 Pb2 -101_555 2.653(19) n
O2 Pb2 -102_445 2.73(3) n
O2 Pb2 -102_555 2.81(3) n
O2 Pb2 -103_445 2.889(19) n
O2 Pb2 -103_555 2.661(18) n
O2 Pb2 -104_445 2.94(3) n
O2 Pb2 -104_555 2.61(3) n
O2 Pb2 -105_445 2.78(2) n
O2 Pb2 -105_555 2.75(2) n
O2 Pb2 -106_445 2.788(19) n
O2 Pb2 -106_555 2.76(2) n
O2 Pb2 201_455 2.872(12) n
O2 Pb2 202_455 2.823(4) n
O2 Pb2 203_455 2.766(13) n
O2 Pb2 204_455 2.818(4) n
O2 Pb2 205_455 2.875(12) n
O2 Pb2 206_455 2.768(13) n
O2 P 1_555 1.546(4) n
O2 P -1_556 3.643(7) n
O2 O1 1_555 2.487(5) n
O2 O1 -101_445 3.328(13) n
O2 O1 -101_555 3.220(14) n
O2 O2 2_555 2.517(6) n
O2 O2 2_565 2.911(6) n
O2 O2 3_455 2.911(6) n
O2 O2 3_555 2.517(6) n
O2 O2 4_455 2.974(17) n
O2 O2 4_555 2.449(17) n
O2 O2 5_555 0.13(3) n
O2 O2 6_555 2.580(17) n
O2 O2 6_565 2.844(17) n
O2 O2 -1_556 4.045(7) n
O2 O2 -2_556 3.167(5) n
O2 O2 -3_556 3.167(5) n
O2 O2 -4_556 3.219(15) n
O2 O2 -5_556 4.043(7) n
O2 O2 -6_556 3.116(13) n
O2 O2 -102_445 4.199(6) n
O2 O2 -103_555 4.199(6) n
O2 O2 -104_555 4.155(12) n
